data_4118930
loop_
_publ_author_name
'Jeremiah J. Scepaniak'
'Ashley M. Wright'
'Richard A. Lewis'
'Guang Wu'
'Trevor W. Hayton'

_publ_section_title
;
 Tuning the Reactivity of TEMPO by Coordination to a Lewis Acid: Isolation
 and Reactivity of MCl3(\h1-TEMPO) (M = Fe, Al)
;
_journal_name_full 'Journal of the American Chemical Society'
_journal_page_first 19350
_journal_page_last 19353
_journal_paper_doi 10.1021/ja309499h
_journal_volume 134
_journal_year 2012
_chemical_formula_sum 'C9 H18 Al Cl3 N O'
_chemical_formula_weight 289.57
_chemical_name_systematic
; 
 ? 
;
_space_group_IT_number 62
_symmetry_cell_setting orthorhombic
_symmetry_space_group_name_Hall '-P 2ac 2n'
_symmetry_space_group_name_H-M 'P n m a'
_atom_sites_solution_hydrogens geom
_atom_sites_solution_primary direct
_atom_sites_solution_secondary difmap
_audit_creation_method SHELXL-97
_cell_angle_alpha 90.00
_cell_angle_beta 90.00
_cell_angle_gamma 90.00
_cell_formula_units_Z 4
_cell_length_a 11.5381(5)
_cell_length_b 12.7464(6)
_cell_length_c 9.2803(4)
_cell_measurement_temperature 100(2)
_cell_volume 1364.85(11)
_computing_structure_refinement 'SHELXL-97 (Sheldrick, 2008)'
_computing_structure_solution 'SHELXS-97 (Sheldrick, 2008)'
_diffrn_ambient_temperature 100(2)
_diffrn_measured_fraction_theta_full 0.993
_diffrn_measured_fraction_theta_max 0.993
_diffrn_radiation_monochromator graphite
_diffrn_radiation_source 'fine-focus sealed tube'
_diffrn_radiation_type MoK\a
_diffrn_radiation_wavelength 0.71073
_diffrn_reflns_av_R_equivalents 0.0244
_diffrn_reflns_av_sigmaI/netI 0.0251
_diffrn_reflns_limit_h_max 17
_diffrn_reflns_limit_h_min -12
_diffrn_reflns_limit_k_max 16
_diffrn_reflns_limit_k_min -19
_diffrn_reflns_limit_l_max 14
_diffrn_reflns_limit_l_min -14
_diffrn_reflns_number 9752
_diffrn_reflns_theta_full 33.11
_diffrn_reflns_theta_max 33.11
_diffrn_reflns_theta_min 4.46
_exptl_absorpt_coefficient_mu 0.712
_exptl_absorpt_correction_T_max 0.9007
_exptl_absorpt_correction_T_min 0.7638
_exptl_absorpt_correction_type multi-scan
_exptl_absorpt_process_details sadabs
_exptl_crystal_colour brown
_exptl_crystal_density_diffrn 1.409
_exptl_crystal_description block
_exptl_crystal_F_000 604
_exptl_crystal_size_max 0.40
_exptl_crystal_size_mid 0.20
_exptl_crystal_size_min 0.15
_refine_diff_density_max 0.441
_refine_diff_density_min -0.225
_refine_diff_density_rms 0.048
_refine_ls_extinction_method none
_refine_ls_goodness_of_fit_ref 1.039
_refine_ls_hydrogen_treatment constr
_refine_ls_matrix_type full
_refine_ls_number_parameters 78
_refine_ls_number_reflns 2674
_refine_ls_number_restraints 0
_refine_ls_restrained_S_all 1.039
_refine_ls_R_factor_all 0.0241
_refine_ls_R_factor_gt 0.0212
_refine_ls_shift/su_max 0.000
_refine_ls_shift/su_mean 0.000
_refine_ls_structure_factor_coef Fsqd
_refine_ls_weighting_details 'calc w=1/[\s^2^(Fo^2^)+(0.0283P)^2^+0.2264P] where P=(Fo^2^+2Fc^2^)/3'
_refine_ls_weighting_scheme calc
_refine_ls_wR_factor_gt 0.0559
_refine_ls_wR_factor_ref 0.0579
_reflns_number_gt 2445
_reflns_number_total 2674
_reflns_threshold_expression >2sigma(I)
_cod_data_source_file ja309499h_si_001_2.cif
_cod_data_source_block Complex_2
_cod_database_code 4118930

loop_
_symmetry_equiv_pos_as_xyz
'x, y, z'
'x+1/2, -y+1/2, -z+1/2'
'-x, y+1/2, -z'
'-x+1/2, -y, z+1/2'
'-x, -y, -z'
'-x-1/2, y-1/2, z-1/2'
'x, -y-1/2, z'
'x-1/2, y, -z-1/2'

loop_
_atom_site_label
_atom_site_type_symbol
_atom_site_fract_x
_atom_site_fract_y
_atom_site_fract_z
_atom_site_U_iso_or_equiv
_atom_site_adp_type
_atom_site_occupancy
_atom_site_symmetry_multiplicity
_atom_site_calc_flag
_atom_site_refinement_flags
Cl1 Cl 0.052383(15) 0.113746(14) 0.092172(19) 0.02285(5) Uani 1 1 d .
Cl2 Cl 0.31237(2) 0.2500 0.15985(3) 0.02710(7) Uani 1 2 d S
Al1 Al 0.12909(2) 0.2500 0.18182(3) 0.01437(6) Uani 1 2 d S
N1 N 0.16333(6) 0.2500 0.48929(8) 0.01199(12) Uani 1 2 d S
O1 O 0.09869(5) 0.2500 0.37286(7) 0.01341(11) Uani 1 2 d S
C5 C 0.26789(9) 0.2500 0.76668(10) 0.02006(17) Uani 1 2 d S
H5A H 0.1936 0.2500 0.8201 0.024 Uiso 1 2 calc SR
H5B H 0.3320 0.2500 0.8376 0.024 Uiso 1 2 calc SR
C4 C 0.27565(6) 0.34698(6) 0.67171(7) 0.01896(12) Uani 1 1 d .
H4A H 0.3508 0.3462 0.6202 0.023 Uiso 1 1 calc R
H4B H 0.2741 0.4102 0.7337 0.023 Uiso 1 1 calc R
C1 C 0.17752(5) 0.35478(5) 0.56080(7) 0.01426(10) Uani 1 1 d .
C2 C 0.20833(6) 0.43570(6) 0.44554(8) 0.02077(12) Uani 1 1 d .
H2A H 0.2767 0.4119 0.3921 0.031 Uiso 1 1 calc R
H2B H 0.2251 0.5032 0.4916 0.031 Uiso 1 1 calc R
H2C H 0.1430 0.4438 0.3790 0.031 Uiso 1 1 calc R
C3 C 0.06128(6) 0.38397(6) 0.63129(9) 0.02186(13) Uani 1 1 d .
H3A H -0.0012 0.3770 0.5603 0.033 Uiso 1 1 calc R
H3B H 0.0646 0.4566 0.6658 0.033 Uiso 1 1 calc R
H3C H 0.0463 0.3369 0.7127 0.033 Uiso 1 1 calc R

loop_
_atom_site_aniso_label
_atom_site_aniso_U_11
_atom_site_aniso_U_22
_atom_site_aniso_U_33
_atom_site_aniso_U_23
_atom_site_aniso_U_13
_atom_site_aniso_U_12
Cl1 0.02414(8) 0.02350(9) 0.02091(8) -0.00868(6) -0.00642(5) 0.00122(6)
Cl2 0.01280(9) 0.05267(17) 0.01583(10) 0.000 0.00081(7) 0.000
Al1 0.01275(11) 0.02005(13) 0.01030(11) 0.000 -0.00174(8) 0.000
N1 0.0125(3) 0.0135(3) 0.0100(3) 0.000 -0.0019(2) 0.000
O1 0.0119(2) 0.0182(3) 0.0100(2) 0.000 -0.0025(2) 0.000
C5 0.0201(4) 0.0289(5) 0.0112(3) 0.000 -0.0029(3) 0.000
C4 0.0187(3) 0.0222(3) 0.0160(2) -0.0032(2) -0.0049(2) -0.0028(2)
C1 0.0157(2) 0.0132(2) 0.0139(2) -0.00260(18) -0.00128(19) -0.00054(18)
C2 0.0247(3) 0.0155(3) 0.0221(3) 0.0031(2) -0.0028(2) -0.0043(2)
C3 0.0196(3) 0.0233(3) 0.0227(3) -0.0059(2) 0.0022(2) 0.0055(2)

loop_
_atom_type_symbol
_atom_type_description
_atom_type_scat_dispersion_real
_atom_type_scat_dispersion_imag
_atom_type_scat_source
C C 0.0033 0.0016 'International Tables Vol C Tables 4.2.6.8 and 6.1.1.4'
H H 0.0000 0.0000 'International Tables Vol C Tables 4.2.6.8 and 6.1.1.4'
N N 0.0061 0.0033 'International Tables Vol C Tables 4.2.6.8 and 6.1.1.4'
O O 0.0106 0.0060 'International Tables Vol C Tables 4.2.6.8 and 6.1.1.4'
Al Al 0.0645 0.0514 'International Tables Vol C Tables 4.2.6.8 and 6.1.1.4'
Cl Cl 0.1484 0.1585 'International Tables Vol C Tables 4.2.6.8 and 6.1.1.4'

loop_
_geom_angle_atom_site_label_1
_geom_angle_atom_site_label_2
_geom_angle_atom_site_label_3
_geom_angle
_geom_angle_site_symmetry_1
_geom_angle_site_symmetry_3
O1 Al1 Cl1 107.700(14) . .
O1 Al1 Cl1 107.700(14) . 7_565
Cl1 Al1 Cl1 110.063(16) . 7_565
O1 Al1 Cl2 106.70(2) . .
Cl1 Al1 Cl2 112.209(10) . .
Cl1 Al1 Cl2 112.210(10) 7_565 .
O1 N1 C1 115.22(3) . .
O1 N1 C1 115.22(3) . 7_565
C1 N1 C1 125.79(7) . 7_565
N1 O1 Al1 134.19(5) . .
C4 C5 C4 108.74(7) . 7_565
C4 C5 H5A 109.9 . .
C4 C5 H5A 109.9 7_565 .
C4 C5 H5B 109.9 . .
C4 C5 H5B 109.9 7_565 .
H5A C5 H5B 108.3 . .
C5 C4 C1 113.47(6) . .
C5 C4 H4A 108.9 . .
C1 C4 H4A 108.9 . .
C5 C4 H4B 108.9 . .
C1 C4 H4B 108.9 . .
H4A C4 H4B 107.7 . .
N1 C1 C2 108.46(5) . .
N1 C1 C4 108.65(5) . .
C2 C1 C4 110.00(5) . .
N1 C1 C3 107.96(5) . .
C2 C1 C3 109.72(6) . .
C4 C1 C3 111.97(5) . .
C1 C2 H2A 109.5 . .
C1 C2 H2B 109.5 . .
H2A C2 H2B 109.5 . .
C1 C2 H2C 109.5 . .
H2A C2 H2C 109.5 . .
H2B C2 H2C 109.5 . .
C1 C3 H3A 109.5 . .
C1 C3 H3B 109.5 . .
H3A C3 H3B 109.5 . .
C1 C3 H3C 109.5 . .
H3A C3 H3C 109.5 . .
H3B C3 H3C 109.5 . .

loop_
_geom_bond_atom_site_label_1
_geom_bond_atom_site_label_2
_geom_bond_distance
_geom_bond_site_symmetry_2
Cl1 Al1 2.1193(2) .
Cl2 Al1 2.1245(4) .
Al1 O1 1.8073(7) .
Al1 Cl1 2.1194(2) 7_565
N1 O1 1.3129(9) .
N1 C1 1.5004(7) .
N1 C1 1.5004(7) 7_565
C5 C4 1.5208(9) .
C5 C4 1.5208(9) 7_565
C5 H5A 0.9900 .
C5 H5B 0.9900 .
C4 C1 1.5334(9) .
C4 H4A 0.9900 .
C4 H4B 0.9900 .
C1 C2 1.5278(9) .
C1 C3 1.5380(9) .
C2 H2A 0.9800 .
C2 H2B 0.9800 .
C2 H2C 0.9800 .
C3 H3A 0.9800 .
C3 H3B 0.9800 .
C3 H3C 0.9800 .
